data_4080677
loop_
_publ_author_name
'Esteruelas, Miguel A.'
'Larramona, Carmen'
'O\~nate, Enrique'

_publ_section_title
;
 Hydroosmiation of Allenes and Reductive Elimination of Olefin in
 Unsaturated Osmium(IV) Polyhydrides: Hydride versus Chloride
;
_journal_issue 9
_journal_name_full Organometallics
_journal_page_first 2567
_journal_paper_doi 10.1021/om400041m
_journal_volume 32
_journal_year 2013
_chemical_formula_sum 'C27 H59 Cl O3 Os P2'
_chemical_formula_weight 719.33
_chemical_name_systematic
; 
 ? 
;
_space_group_IT_number 2
_symmetry_cell_setting triclinic
_symmetry_space_group_name_Hall '-P 1'
_symmetry_space_group_name_H-M 'P -1'
_atom_sites_solution_hydrogens geom
_atom_sites_solution_primary direct
_atom_sites_solution_secondary difmap
_audit_creation_method SHELXL-97
_cell_angle_alpha 98.151(2)
_cell_angle_beta 100.785(2)
_cell_angle_gamma 104.5510(10)
_cell_formula_units_Z 2
_cell_length_a 8.7675(10)
_cell_length_b 11.8843(14)
_cell_length_c 16.7509(19)
_cell_measurement_reflns_used 9981
_cell_measurement_temperature 100(2)
_cell_measurement_theta_max 29
_cell_measurement_theta_min 2
_cell_volume 1626.5(3)
_computing_cell_refinement 'SAINT+ v. 7.56a (Bruker AXS, 2008)'
_computing_data_collection 'apex2 v. 7.0 (Bruker AXS, 2009)'
_computing_data_reduction 'SAINT+ v. 7.56a (Bruker AXS, 2008)'
_computing_molecular_graphics 'XP, SHELXTL v. 6.14 (Bruker, 2000)'
_computing_publication_material 'XCIF, SHELXTL v. 6.14 (Bruker, 2000)'
_computing_structure_refinement 'SHELXL-97 (Sheldrick, 1997)'
_computing_structure_solution 'SHELXS-97 (Sheldrick, 1990)'
_diffrn_ambient_temperature 100(2)
_diffrn_detector_area_resol_mean 8.26
_diffrn_measured_fraction_theta_full 0.994
_diffrn_measured_fraction_theta_max 0.905
_diffrn_measurement_device_type 'Bruker APEX 2 system'
_diffrn_measurement_method '\w rotations with narrow frames'
_diffrn_radiation_monochromator graphite
_diffrn_radiation_source 'fine-focus sealed tube'
_diffrn_radiation_type MoK\a
_diffrn_radiation_wavelength 0.71073
_diffrn_reflns_av_R_equivalents 0.0238
_diffrn_reflns_av_sigmaI/netI 0.0345
_diffrn_reflns_limit_h_max 12
_diffrn_reflns_limit_h_min -12
_diffrn_reflns_limit_k_max 15
_diffrn_reflns_limit_k_min -15
_diffrn_reflns_limit_l_max 22
_diffrn_reflns_limit_l_min -19
_diffrn_reflns_number 17631
_diffrn_reflns_theta_full 27.50
_diffrn_reflns_theta_max 29.40
_diffrn_reflns_theta_min 1.26
_diffrn_standards_decay_% 0
_exptl_absorpt_coefficient_mu 4.125
_exptl_absorpt_correction_T_max 0.862
_exptl_absorpt_correction_T_min 0.706
_exptl_absorpt_correction_type multi-scan
_exptl_absorpt_process_details
;
Absorption correction performed with SADABS program. This is based on the
method of Blessing: Blessing, R. H., Acta Crystallogr., Sect. A 1995, 51, 33.

SADABS: Area-Detector Absorption Correction. Bruker-AXS 
within SAINT+ package, v. 6.1 (2000).
;
_exptl_crystal_colour yellow
_exptl_crystal_density_diffrn 1.469
_exptl_crystal_density_method 'not measured'
_exptl_crystal_description 'irregular block'
_exptl_crystal_F_000 736
_exptl_crystal_size_max 0.13
_exptl_crystal_size_mid 0.11
_exptl_crystal_size_min 0.06
_refine_diff_density_max 1.579
_refine_diff_density_min -0.734
_refine_diff_density_rms 0.101
_refine_ls_extinction_method none
_refine_ls_goodness_of_fit_ref 1.029
_refine_ls_hydrogen_treatment mixed
_refine_ls_matrix_type full
_refine_ls_number_parameters 330
_refine_ls_number_reflns 8131
_refine_ls_number_restraints 2
_refine_ls_restrained_S_all 1.030
_refine_ls_R_factor_all 0.0265
_refine_ls_R_factor_gt 0.0226
_refine_ls_shift/su_max 0.004
_refine_ls_shift/su_mean 0.000
_refine_ls_structure_factor_coef Fsqd
_refine_ls_weighting_details 'calc w=1/[\s^2^(Fo^2^)+(0.0254P)^2^+0.0000P] where P=(Fo^2^+2Fc^2^)/3'
_refine_ls_weighting_scheme calc
_refine_ls_wR_factor_gt 0.0494
_refine_ls_wR_factor_ref 0.0506
_reflns_number_gt 7441
_reflns_number_total 8131
_reflns_threshold_expression >2sigma(I)
_cod_data_source_file om400041m_si_001.cif
_cod_data_source_block enriquen5c
_cod_database_code 4080677

loop_
_symmetry_equiv_pos_as_xyz
'x, y, z'
'-x, -y, -z'

loop_
_atom_site_label
_atom_site_type_symbol
_atom_site_fract_x
_atom_site_fract_y
_atom_site_fract_z
_atom_site_U_iso_or_equiv
_atom_site_adp_type
_atom_site_occupancy
_atom_site_symmetry_multiplicity
_atom_site_calc_flag
_atom_site_refinement_flags
Os Os 0.691128(10) 0.764314(8) 0.743980(5) 0.01423(3) Uani 1 1 d D
H01 H 0.815(2) 0.801(2) 0.8306(9) 0.017 Uiso 1 1 d D
H02 H 0.8464(19) 0.724(2) 0.7613(14) 0.017 Uiso 1 1 d D
Cl Cl 0.57409(7) 0.88109(5) 0.83807(4) 0.02131(12) Uani 1 1 d .
P1 P 0.57119(7) 0.58998(6) 0.79209(4) 0.01675(12) Uani 1 1 d .
P2 P 0.84359(7) 0.94835(5) 0.72073(4) 0.01568(12) Uani 1 1 d .
O1 O 0.4713(2) 0.75226(15) 0.65223(10) 0.0198(4) Uani 1 1 d .
O2 O 0.3390(2) 0.67609(18) 0.51917(11) 0.0300(4) Uani 1 1 d .
O3 O 0.2556(3) 0.6962(2) 0.04972(17) 0.0650(8) Uani 1 1 d .
C1 C 0.8513(3) 0.6129(3) 0.63124(18) 0.0291(6) Uani 1 1 d .
H1A H 0.8380 0.5784 0.5741 0.044 Uiso 1 1 calc R
H1B H 0.8490 0.5525 0.6638 0.044 Uiso 1 1 calc R
H1C H 0.9532 0.6732 0.6503 0.044 Uiso 1 1 calc R
C2 C 0.7156(3) 0.6671(2) 0.63995(16) 0.0209(5) Uani 1 1 d .
C3 C 0.5936(3) 0.6454(2) 0.57098(16) 0.0245(6) Uani 1 1 d .
H3 H 0.5942 0.6024 0.5202 0.029 Uiso 1 1 calc R
C4 C 0.4663(3) 0.6937(2) 0.58302(15) 0.0216(5) Uani 1 1 d .
C5 C 0.2140(3) 0.7291(3) 0.53583(18) 0.0335(7) Uani 1 1 d .
H5A H 0.2573 0.8147 0.5507 0.040 Uiso 1 1 calc R
H5B H 0.1729 0.7009 0.5815 0.040 Uiso 1 1 calc R
C6 C 0.0797(4) 0.6939(3) 0.4580(2) 0.0472(9) Uani 1 1 d .
H6A H 0.1236 0.7158 0.4122 0.071 Uiso 1 1 calc R
H6B H -0.0006 0.7339 0.4655 0.071 Uiso 1 1 calc R
H6C H 0.0308 0.6097 0.4468 0.071 Uiso 1 1 calc R
C7 C 0.5063(3) 0.4471(2) 0.71553(16) 0.0242(5) Uani 1 1 d .
H7 H 0.5872 0.4529 0.6819 0.029 Uiso 1 1 calc R
C8 C 0.5006(4) 0.3340(2) 0.75023(19) 0.0354(7) Uani 1 1 d .
H8A H 0.4206 0.3227 0.7827 0.053 Uiso 1 1 calc R
H8B H 0.6048 0.3412 0.7845 0.053 Uiso 1 1 calc R
H8C H 0.4727 0.2672 0.7052 0.053 Uiso 1 1 calc R
C9 C 0.3444(3) 0.4290(3) 0.65506(16) 0.0306(6) Uani 1 1 d .
H9A H 0.3308 0.3671 0.6085 0.046 Uiso 1 1 calc R
H9B H 0.3429 0.5014 0.6361 0.046 Uiso 1 1 calc R
H9C H 0.2578 0.4073 0.6826 0.046 Uiso 1 1 calc R
C10 C 0.3999(3) 0.6002(2) 0.84012(16) 0.0222(5) Uani 1 1 d .
H10 H 0.4446 0.6700 0.8852 0.027 Uiso 1 1 calc R
C11 C 0.3318(4) 0.4980(3) 0.88198(18) 0.0320(7) Uani 1 1 d .
H11A H 0.2626 0.5209 0.9154 0.048 Uiso 1 1 calc R
H11B H 0.4195 0.4800 0.9164 0.048 Uiso 1 1 calc R
H11C H 0.2706 0.4292 0.8403 0.048 Uiso 1 1 calc R
C12 C 0.2617(3) 0.6278(3) 0.78311(17) 0.0269(6) Uani 1 1 d .
H12A H 0.1922 0.5558 0.7471 0.040 Uiso 1 1 calc R
H12B H 0.3058 0.6823 0.7504 0.040 Uiso 1 1 calc R
H12C H 0.2005 0.6627 0.8160 0.040 Uiso 1 1 calc R
C13 C 0.7136(3) 0.5611(2) 0.87843(16) 0.0243(6) Uani 1 1 d .
H13 H 0.6573 0.4875 0.8932 0.029 Uiso 1 1 calc R
C14 C 0.8654(3) 0.5421(3) 0.8531(2) 0.0345(7) Uani 1 1 d .
H14A H 0.9294 0.6152 0.8436 0.052 Uiso 1 1 calc R
H14B H 0.8344 0.4828 0.8032 0.052 Uiso 1 1 calc R
H14C H 0.9279 0.5163 0.8966 0.052 Uiso 1 1 calc R
C15 C 0.7615(4) 0.6588(3) 0.95590(16) 0.0325(7) Uani 1 1 d .
H15A H 0.8423 0.6438 0.9969 0.049 Uiso 1 1 calc R
H15B H 0.6679 0.6598 0.9776 0.049 Uiso 1 1 calc R
H15C H 0.8044 0.7341 0.9419 0.049 Uiso 1 1 calc R
C16 C 1.0232(3) 0.9369(2) 0.67867(17) 0.0240(5) Uani 1 1 d .
H16 H 0.9829 0.8678 0.6330 0.029 Uiso 1 1 calc R
C17 C 1.1044(4) 1.0401(3) 0.6411(2) 0.0387(7) Uani 1 1 d .
H17A H 1.1524 1.1099 0.6839 0.058 Uiso 1 1 calc R
H17B H 1.0248 1.0551 0.5995 0.058 Uiso 1 1 calc R
H17C H 1.1870 1.0200 0.6165 0.058 Uiso 1 1 calc R
C18 C 1.1526(3) 0.9081(3) 0.74134(18) 0.0303(6) Uani 1 1 d .
H18A H 1.2257 0.8803 0.7130 0.045 Uiso 1 1 calc R
H18B H 1.1012 0.8477 0.7680 0.045 Uiso 1 1 calc R
H18C H 1.2119 0.9783 0.7822 0.045 Uiso 1 1 calc R
C19 C 0.9109(3) 1.0683(2) 0.81538(16) 0.0237(5) Uani 1 1 d .
H19 H 0.8107 1.0789 0.8288 0.028 Uiso 1 1 calc R
C20 C 1.0004(3) 1.0356(3) 0.89231(16) 0.0309(6) Uani 1 1 d .
H20A H 1.1019 1.0256 0.8837 0.046 Uiso 1 1 calc R
H20B H 0.9355 0.9629 0.9018 0.046 Uiso 1 1 calc R
H20C H 1.0201 1.0977 0.9396 0.046 Uiso 1 1 calc R
C21 C 1.0062(4) 1.1912(3) 0.80653(19) 0.0431(8) Uani 1 1 d .
H21A H 1.0151 1.2486 0.8550 0.065 Uiso 1 1 calc R
H21B H 0.9505 1.2124 0.7585 0.065 Uiso 1 1 calc R
H21C H 1.1125 1.1897 0.8006 0.065 Uiso 1 1 calc R
C22 C 0.7408(3) 1.0207(2) 0.64483(16) 0.0238(5) Uani 1 1 d .
H22 H 0.8179 1.0968 0.6457 0.029 Uiso 1 1 calc R
C23 C 0.6937(4) 0.9499(3) 0.55543(16) 0.0307(6) Uani 1 1 d .
H23A H 0.6044 0.8810 0.5498 0.046 Uiso 1 1 calc R
H23B H 0.7845 0.9259 0.5427 0.046 Uiso 1 1 calc R
H23C H 0.6628 0.9987 0.5179 0.046 Uiso 1 1 calc R
C24 C 0.5930(4) 1.0484(3) 0.66994(18) 0.0325(7) Uani 1 1 d .
H24A H 0.5408 1.0836 0.6287 0.049 Uiso 1 1 calc R
H24B H 0.6271 1.1026 0.7224 0.049 Uiso 1 1 calc R
H24C H 0.5184 0.9764 0.6744 0.049 Uiso 1 1 calc R
C25 C 0.3315(4) 0.7853(3) 0.03262(18) 0.0313(6) Uani 1 1 d .
C26 C 0.5093(4) 0.8382(3) 0.06796(19) 0.0377(7) Uani 1 1 d .
H26A H 0.5280 0.9117 0.1056 0.057 Uiso 1 1 calc R
H26B H 0.5631 0.8525 0.0239 0.057 Uiso 1 1 calc R
H26C H 0.5512 0.7843 0.0971 0.057 Uiso 1 1 calc R
C27 C 0.2533(4) 0.8512(3) -0.02452(18) 0.0328(7) Uani 1 1 d .
H27A H 0.1408 0.8089 -0.0458 0.049 Uiso 1 1 calc R
H27B H 0.3058 0.8583 -0.0697 0.049 Uiso 1 1 calc R
H27C H 0.2631 0.9289 0.0052 0.049 Uiso 1 1 calc R

loop_
_atom_site_aniso_label
_atom_site_aniso_U_11
_atom_site_aniso_U_22
_atom_site_aniso_U_33
_atom_site_aniso_U_23
_atom_site_aniso_U_13
_atom_site_aniso_U_12
Os 0.01321(5) 0.01340(5) 0.01507(5) 0.00194(3) 0.00381(3) 0.00212(3)
Cl 0.0228(3) 0.0187(3) 0.0224(3) 0.0005(2) 0.0099(2) 0.0043(2)
P1 0.0145(3) 0.0148(3) 0.0198(3) 0.0035(2) 0.0038(2) 0.0022(2)
P2 0.0144(3) 0.0153(3) 0.0161(3) 0.0034(2) 0.0028(2) 0.0026(2)
O1 0.0163(8) 0.0224(9) 0.0186(8) 0.0039(7) 0.0035(7) 0.0027(7)
O2 0.0280(10) 0.0373(12) 0.0184(9) 0.0031(8) -0.0005(8) 0.0039(9)
O3 0.0665(18) 0.0468(16) 0.0715(18) 0.0344(15) 0.0043(15) -0.0059(13)
C1 0.0264(14) 0.0274(15) 0.0350(15) 0.0012(12) 0.0134(12) 0.0086(12)
C2 0.0208(12) 0.0170(12) 0.0242(13) 0.0015(10) 0.0106(10) 0.0016(10)
C3 0.0285(14) 0.0217(13) 0.0203(12) -0.0016(11) 0.0105(11) 0.0013(11)
C4 0.0198(12) 0.0216(13) 0.0187(12) 0.0042(10) 0.0029(10) -0.0016(10)
C5 0.0261(14) 0.0408(18) 0.0307(15) 0.0070(14) -0.0005(12) 0.0094(13)
C6 0.0440(19) 0.046(2) 0.0414(18) 0.0082(16) -0.0152(16) 0.0128(16)
C7 0.0255(13) 0.0168(12) 0.0287(14) 0.0008(11) 0.0106(11) 0.0021(11)
C8 0.0381(17) 0.0182(14) 0.0439(17) 0.0010(13) 0.0036(14) 0.0046(13)
C9 0.0317(15) 0.0268(15) 0.0242(13) 0.0005(12) 0.0039(12) -0.0030(12)
C10 0.0214(12) 0.0216(13) 0.0246(13) 0.0064(11) 0.0102(10) 0.0030(10)
C11 0.0303(15) 0.0323(16) 0.0381(16) 0.0164(13) 0.0175(13) 0.0052(13)
C12 0.0177(12) 0.0289(15) 0.0363(15) 0.0067(12) 0.0100(11) 0.0078(11)
C13 0.0207(12) 0.0239(14) 0.0274(13) 0.0116(11) 0.0029(11) 0.0034(11)
C14 0.0216(13) 0.0372(17) 0.0464(18) 0.0179(15) 0.0027(13) 0.0099(13)
C15 0.0333(15) 0.0318(16) 0.0235(13) 0.0081(12) -0.0023(12) -0.0014(13)
C16 0.0192(12) 0.0256(14) 0.0281(14) 0.0063(11) 0.0091(11) 0.0047(11)
C17 0.0344(16) 0.0403(18) 0.0508(19) 0.0213(16) 0.0259(15) 0.0089(14)
C18 0.0196(13) 0.0369(17) 0.0359(16) 0.0071(13) 0.0064(12) 0.0112(12)
C19 0.0254(13) 0.0185(13) 0.0228(13) 0.0019(10) 0.0043(10) 0.0011(11)
C20 0.0322(15) 0.0326(16) 0.0194(13) 0.0013(12) -0.0013(11) 0.0015(13)
C21 0.059(2) 0.0237(16) 0.0325(16) 0.0020(13) 0.0073(15) -0.0081(15)
C22 0.0245(13) 0.0230(13) 0.0244(13) 0.0099(11) 0.0040(10) 0.0059(11)
C23 0.0346(15) 0.0362(17) 0.0209(13) 0.0118(12) 0.0025(12) 0.0092(13)
C24 0.0329(15) 0.0322(16) 0.0361(16) 0.0086(13) 0.0039(13) 0.0180(13)
C25 0.0373(16) 0.0281(15) 0.0269(14) 0.0030(12) 0.0069(12) 0.0083(13)
C26 0.0351(16) 0.0401(18) 0.0358(16) 0.0071(14) 0.0014(13) 0.0121(14)
C27 0.0334(16) 0.0337(16) 0.0301(15) 0.0060(13) 0.0061(12) 0.0085(13)

loop_
_atom_type_symbol
_atom_type_description
_atom_type_scat_dispersion_real
_atom_type_scat_dispersion_imag
_atom_type_scat_source
C C 0.0033 0.0016 'International Tables Vol C Tables 4.2.6.8 and 6.1.1.4'
H H 0.0000 0.0000 'International Tables Vol C Tables 4.2.6.8 and 6.1.1.4'
O O 0.0106 0.0060 'International Tables Vol C Tables 4.2.6.8 and 6.1.1.4'
P P 0.1023 0.0942 'International Tables Vol C Tables 4.2.6.8 and 6.1.1.4'
Cl Cl 0.1484 0.1585 'International Tables Vol C Tables 4.2.6.8 and 6.1.1.4'
Os Os -1.2165 7.6030 'International Tables Vol C Tables 4.2.6.8 and 6.1.1.4'

loop_
_geom_angle_atom_site_label_1
_geom_angle_atom_site_label_2
_geom_angle_atom_site_label_3
_geom_angle
C2 Os O1 76.65(9)
C2 Os P2 94.32(7)
O1 Os P2 95.18(5)
C2 Os P1 92.17(7)
O1 Os P1 94.41(5)
P2 Os P1 169.45(2)
C2 Os Cl 160.31(8)
O1 Os Cl 83.66(5)
P2 Os Cl 87.42(2)
P1 Os Cl 89.27(2)
C2 Os H01 126.0(9)
O1 Os H01 157.3(9)
P2 Os H01 84.1(9)
P1 Os H01 85.4(9)
Cl Os H01 73.7(9)
C2 Os H02 68.9(9)
O1 Os H02 145.4(9)
P2 Os H02 90.4(9)
P1 Os H02 84.1(9)
Cl Os H02 130.7(9)
H01 Os H02 57.2(12)
C10 P1 C13 101.55(12)
C10 P1 C7 107.99(12)
C13 P1 C7 102.65(12)
C10 P1 Os 114.38(9)
C13 P1 Os 112.22(9)
C7 P1 Os 116.43(9)
C22 P2 C19 100.91(12)
C22 P2 C16 101.57(12)
C19 P2 C16 109.12(13)
C22 P2 Os 117.93(9)
C19 P2 Os 112.74(8)
C16 P2 Os 113.31(9)
C4 O1 Os 111.88(16)
C4 O2 C5 116.1(2)
C2 C1 H1A 109.5
C2 C1 H1B 109.5
H1A C1 H1B 109.5
C2 C1 H1C 109.5
H1A C1 H1C 109.5
H1B C1 H1C 109.5
C3 C2 C1 116.5(2)
C3 C2 Os 116.37(19)
C1 C2 Os 127.09(19)
C2 C3 C4 114.4(2)
C2 C3 H3 122.8
C4 C3 H3 122.8
O1 C4 O2 120.2(2)
O1 C4 C3 120.6(2)
O2 C4 C3 119.2(2)
O2 C5 C6 107.6(3)
O2 C5 H5A 110.2
C6 C5 H5A 110.2
O2 C5 H5B 110.2
C6 C5 H5B 110.2
H5A C5 H5B 108.5
C5 C6 H6A 109.5
C5 C6 H6B 109.5
H6A C6 H6B 109.5
C5 C6 H6C 109.5
H6A C6 H6C 109.5
H6B C6 H6C 109.5
C9 C7 C8 108.5(2)
C9 C7 P1 112.76(19)
C8 C7 P1 117.03(19)
C9 C7 H7 105.9
C8 C7 H7 105.9
P1 C7 H7 105.9
C7 C8 H8A 109.5
C7 C8 H8B 109.5
H8A C8 H8B 109.5
C7 C8 H8C 109.5
H8A C8 H8C 109.5
H8B C8 H8C 109.5
C7 C9 H9A 109.5
C7 C9 H9B 109.5
H9A C9 H9B 109.5
C7 C9 H9C 109.5
H9A C9 H9C 109.5
H9B C9 H9C 109.5
C12 C10 C11 110.2(2)
C12 C10 P1 113.81(17)
C11 C10 P1 116.90(19)
C12 C10 H10 104.9
C11 C10 H10 104.9
P1 C10 H10 104.9
C10 C11 H11A 109.5
C10 C11 H11B 109.5
H11A C11 H11B 109.5
C10 C11 H11C 109.5
H11A C11 H11C 109.5
H11B C11 H11C 109.5
C10 C12 H12A 109.5
C10 C12 H12B 109.5
H12A C12 H12B 109.5
C10 C12 H12C 109.5
H12A C12 H12C 109.5
H12B C12 H12C 109.5
C15 C13 C14 110.0(2)
C15 C13 P1 112.44(19)
C14 C13 P1 112.28(19)
C15 C13 H13 107.3
C14 C13 H13 107.3
P1 C13 H13 107.3
C13 C14 H14A 109.5
C13 C14 H14B 109.5
H14A C14 H14B 109.5
C13 C14 H14C 109.5
H14A C14 H14C 109.5
H14B C14 H14C 109.5
C13 C15 H15A 109.5
C13 C15 H15B 109.5
H15A C15 H15B 109.5
C13 C15 H15C 109.5
H15A C15 H15C 109.5
H15B C15 H15C 109.5
C17 C16 C18 109.3(2)
C17 C16 P2 117.5(2)
C18 C16 P2 112.43(18)
C17 C16 H16 105.5
C18 C16 H16 105.5
P2 C16 H16 105.5
C16 C17 H17A 109.5
C16 C17 H17B 109.5
H17A C17 H17B 109.5
C16 C17 H17C 109.5
H17A C17 H17C 109.5
H17B C17 H17C 109.5
C16 C18 H18A 109.5
C16 C18 H18B 109.5
H18A C18 H18B 109.5
C16 C18 H18C 109.5
H18A C18 H18C 109.5
H18B C18 H18C 109.5
C20 C19 C21 109.0(2)
C20 C19 P2 114.41(19)
C21 C19 P2 116.94(19)
C20 C19 H19 105.1
C21 C19 H19 105.1
P2 C19 H19 105.1
C19 C20 H20A 109.5
C19 C20 H20B 109.5
H20A C20 H20B 109.5
C19 C20 H20C 109.5
H20A C20 H20C 109.5
H20B C20 H20C 109.5
C19 C21 H21A 109.5
C19 C21 H21B 109.5
H21A C21 H21B 109.5
C19 C21 H21C 109.5
H21A C21 H21C 109.5
H21B C21 H21C 109.5
C24 C22 C23 110.5(2)
C24 C22 P2 111.53(18)
C23 C22 P2 113.39(19)
C24 C22 H22 107.0
C23 C22 H22 107.0
P2 C22 H22 107.0
C22 C23 H23A 109.5
C22 C23 H23B 109.5
H23A C23 H23B 109.5
C22 C23 H23C 109.5
H23A C23 H23C 109.5
H23B C23 H23C 109.5
C22 C24 H24A 109.5
C22 C24 H24B 109.5
H24A C24 H24B 109.5
C22 C24 H24C 109.5
H24A C24 H24C 109.5
H24B C24 H24C 109.5
O3 C25 C26 122.3(3)
O3 C25 C27 122.1(3)
C26 C25 C27 115.6(3)
C25 C26 H26A 109.5
C25 C26 H26B 109.5
H26A C26 H26B 109.5
C25 C26 H26C 109.5
H26A C26 H26C 109.5
H26B C26 H26C 109.5
C25 C27 H27A 109.5
C25 C27 H27B 109.5
H27A C27 H27B 109.5
C25 C27 H27C 109.5
H27A C27 H27C 109.5
H27B C27 H27C 109.5

loop_
_geom_bond_atom_site_label_1
_geom_bond_atom_site_label_2
_geom_bond_distance
Os C2 2.028(2)
Os O1 2.1882(16)
Os P2 2.3853(7)
Os P1 2.3966(7)
Os Cl 2.4826(6)
Os H01 1.570(10)
Os H02 1.547(10)
P1 C10 1.853(3)
P1 C13 1.857(3)
P1 C7 1.865(3)
P2 C22 1.855(3)
P2 C19 1.866(3)
P2 C16 1.868(3)
O1 C4 1.252(3)
O2 C4 1.344(3)
O2 C5 1.444(4)
O3 C25 1.204(4)
C1 C2 1.508(4)
C1 H1A 0.9600
C1 H1B 0.9600
C1 H1C 0.9600
C2 C3 1.364(4)
C3 C4 1.410(4)
C3 H3 0.9300
C5 C6 1.512(4)
C5 H5A 0.9700
C5 H5B 0.9700
C6 H6A 0.9600
C6 H6B 0.9600
C6 H6C 0.9600
C7 C9 1.528(4)
C7 C8 1.531(4)
C7 H7 0.9800
C8 H8A 0.9600
C8 H8B 0.9600
C8 H8C 0.9600
C9 H9A 0.9600
C9 H9B 0.9600
C9 H9C 0.9600
C10 C12 1.531(4)
C10 C11 1.535(4)
C10 H10 0.9800
C11 H11A 0.9600
C11 H11B 0.9600
C11 H11C 0.9600
C12 H12A 0.9600
C12 H12B 0.9600
C12 H12C 0.9600
C13 C15 1.527(4)
C13 C14 1.529(4)
C13 H13 0.9800
C14 H14A 0.9600
C14 H14B 0.9600
C14 H14C 0.9600
C15 H15A 0.9600
C15 H15B 0.9600
C15 H15C 0.9600
C16 C17 1.535(4)
C16 C18 1.536(4)
C16 H16 0.9800
C17 H17A 0.9600
C17 H17B 0.9600
C17 H17C 0.9600
C18 H18A 0.9600
C18 H18B 0.9600
C18 H18C 0.9600
C19 C20 1.531(4)
C19 C21 1.532(4)
C19 H19 0.9800
C20 H20A 0.9600
C20 H20B 0.9600
C20 H20C 0.9600
C21 H21A 0.9600
C21 H21B 0.9600
C21 H21C 0.9600
C22 C24 1.530(4)
C22 C23 1.536(4)
C22 H22 0.9800
C23 H23A 0.9600
C23 H23B 0.9600
C23 H23C 0.9600
C24 H24A 0.9600
C24 H24B 0.9600
C24 H24C 0.9600
C25 C26 1.494(4)
C25 C27 1.496(4)
C26 H26A 0.9600
C26 H26B 0.9600
C26 H26C 0.9600
C27 H27A 0.9600
C27 H27B 0.9600
C27 H27C 0.9600
